data_7108957
loop_
_publ_author_name
'Sidonie B. L. Vollrath'
'Chunhua Hu'
'Stefan Brase'
'Kent Kirshenbaum'

_publ_section_title
;
 Peptoid nanotubes: an oligomer macrocycle that reversibly sequesters
 water via single-crystal-to-single-crystal transformations
;
_journal_name_full Chem.Commun.
_journal_page_first 2317
_journal_paper_doi 10.1039/c3cc37163h
_journal_volume 49
_journal_year 2013
_chemical_formula_sum 'C52 H56.88 N8 O10.44'
_chemical_formula_weight 960.93
_chemical_name_systematic
;
?
;
_space_group_IT_number 15
_symmetry_cell_setting monoclinic
_symmetry_space_group_name_Hall '-C 2yc'
_symmetry_space_group_name_H-M 'C 1 2/c 1'
_atom_sites_solution_hydrogens geom
_atom_sites_solution_primary direct
_atom_sites_solution_secondary difmap
_audit_creation_method SHELXL-97
_cell_angle_alpha 90.00
_cell_angle_beta 106.8960(10)
_cell_angle_gamma 90.00
_cell_formula_units_Z 4
_cell_length_a 26.236(2)
_cell_length_b 8.8244(7)
_cell_length_c 21.8128(17)
_cell_measurement_reflns_used 7012
_cell_measurement_temperature 100(2)
_cell_measurement_theta_max 27.71
_cell_measurement_theta_min 2.45
_cell_volume 4832.0(7)
_computing_cell_refinement 'Bruker SAINT'
_computing_data_collection 'Bruker APEX2'
_computing_data_reduction 'Bruker SAINT'
_computing_molecular_graphics 'Bruker SHELXTL'
_computing_publication_material 'Bruker SHELXTL'
_computing_structure_refinement 'SHELXL-97 (Sheldrick, 2008)'
_computing_structure_solution 'SHELXS-97 (Sheldrick, 2008)'
_diffrn_ambient_temperature 100(2)
_diffrn_measured_fraction_theta_full 0.999
_diffrn_measured_fraction_theta_max 0.999
_diffrn_measurement_device_type 'Bruker APEX-II CCD'
_diffrn_measurement_method '\w scans'
_diffrn_radiation_monochromator graphite
_diffrn_radiation_source 'fine-focus sealed tube'
_diffrn_radiation_type MoK\a
_diffrn_radiation_wavelength 0.71073
_diffrn_reflns_av_R_equivalents 0.0536
_diffrn_reflns_av_sigmaI/netI 0.0369
_diffrn_reflns_limit_h_max 34
_diffrn_reflns_limit_h_min -34
_diffrn_reflns_limit_k_max 11
_diffrn_reflns_limit_k_min -11
_diffrn_reflns_limit_l_max 29
_diffrn_reflns_limit_l_min -29
_diffrn_reflns_number 35860
_diffrn_reflns_theta_full 28.29
_diffrn_reflns_theta_max 28.29
_diffrn_reflns_theta_min 1.62
_exptl_absorpt_coefficient_mu 0.094
_exptl_absorpt_correction_T_max 0.9848
_exptl_absorpt_correction_T_min 0.9505
_exptl_absorpt_correction_type multi-scan
_exptl_absorpt_process_details SADABS
_exptl_crystal_colour colorless
_exptl_crystal_density_diffrn 1.321
_exptl_crystal_density_method 'not measured'
_exptl_crystal_description plate
_exptl_crystal_F_000 2034
_exptl_crystal_size_max 0.55
_exptl_crystal_size_mid 0.54
_exptl_crystal_size_min 0.16
_refine_diff_density_max 0.338
_refine_diff_density_min -0.218
_refine_diff_density_rms 0.046
_refine_ls_extinction_method none
_refine_ls_goodness_of_fit_ref 1.055
_refine_ls_hydrogen_treatment mixed
_refine_ls_matrix_type full
_refine_ls_number_parameters 321
_refine_ls_number_reflns 5999
_refine_ls_number_restraints 0
_refine_ls_restrained_S_all 1.055
_refine_ls_R_factor_all 0.0563
_refine_ls_R_factor_gt 0.0410
_refine_ls_shift/su_max 0.001
_refine_ls_shift/su_mean 0.000
_refine_ls_structure_factor_coef Fsqd
_refine_ls_weighting_details 'calc w=1/[\s^2^(Fo^2^)+(0.0421P)^2^+3.2179P] where P=(Fo^2^+2Fc^2^)/3'
_refine_ls_weighting_scheme calc
_refine_ls_wR_factor_gt 0.0977
_refine_ls_wR_factor_ref 0.1060
_reflns_number_gt 4739
_reflns_number_total 5999
_reflns_threshold_expression >2sigma(I)
_cod_data_source_file c3cc37163h.txt
_cod_data_source_block 10ktk15h
_cod_depositor_comments
;
The following automatic conversions were performed:

'_symmetry_cell_setting' tag value 'onoclinic' was replaced with
'monoclinic' value as specified in the replacement file
'/home/robertas/cod-tools/perl-scripts/inputs/replacement_values.lst'.

Automatic conversion script
Id: cif_fix_values 3143 2015-03-26 13:38:13Z robertas 
;
_cod_original_sg_symbol_H-M 'C2/c '
_cod_database_code 7108957

loop_
_symmetry_equiv_pos_as_xyz
'x, y, z'
'-x, y, -z+1/2'
'x+1/2, y+1/2, z'
'-x+1/2, y+1/2, -z+1/2'
'-x, -y, -z'
'x, -y, z-1/2'
'-x+1/2, -y+1/2, -z'
'x+1/2, -y+1/2, z-1/2'

loop_
_atom_site_label
_atom_site_type_symbol
_atom_site_fract_x
_atom_site_fract_y
_atom_site_fract_z
_atom_site_U_iso_or_equiv
_atom_site_adp_type
_atom_site_occupancy
_atom_site_symmetry_multiplicity
_atom_site_calc_flag
_atom_site_refinement_flags
O1 O 0.14286(4) 0.12484(11) 0.26623(4) 0.0238(2) Uani 1 1 d .
O2 O 0.14359(4) 0.29506(12) 0.10871(5) 0.0303(2) Uani 1 1 d .
O3 O 0.32340(4) 0.16831(11) 0.18868(5) 0.0290(2) Uani 1 1 d .
O4 O -0.01313(4) 0.40857(11) 0.06537(4) 0.0224(2) Uani 1 1 d .
O5 O 0.07041(4) 0.36268(11) 0.31956(4) 0.0217(2) Uani 1 1 d .
N1 N 0.16926(4) 0.23611(12) 0.36367(5) 0.0198(2) Uani 1 1 d .
N2 N 0.19892(4) 0.30525(13) 0.21007(5) 0.0197(2) Uani 1 1 d .
N3 N 0.06789(4) 0.47714(12) 0.13126(5) 0.0191(2) Uani 1 1 d .
N4 N -0.02920(4) 0.17883(12) 0.13988(5) 0.0178(2) Uani 1 1 d .
C1 C 0.17065(5) 0.21920(14) 0.30215(6) 0.0190(3) Uani 1 1 d .
C2 C 0.12539(5) 0.16170(16) 0.37958(6) 0.0210(3) Uani 1 1 d .
H2A H 0.1328 0.1585 0.4267 0.025 Uiso 1 1 calc R
H2B H 0.1223 0.0560 0.3637 0.025 Uiso 1 1 calc R
C3 C 0.20074(5) 0.34287(16) 0.40858(6) 0.0226(3) Uani 1 1 d .
C4 C 0.17614(6) 0.44289(17) 0.44057(7) 0.0290(3) Uani 1 1 d .
H4 H 0.1385 0.4426 0.4316 0.035 Uiso 1 1 calc R
C5 C 0.20683(7) 0.54299(19) 0.48560(7) 0.0376(4) Uani 1 1 d .
H5 H 0.1903 0.6087 0.5086 0.045 Uiso 1 1 calc R
C6 C 0.26168(7) 0.5466(2) 0.49685(7) 0.0400(4) Uani 1 1 d .
H6 H 0.2825 0.6178 0.5264 0.048 Uiso 1 1 calc R
C7 C 0.28617(6) 0.4478(2) 0.46551(7) 0.0352(4) Uani 1 1 d .
H7 H 0.3237 0.4520 0.4730 0.042 Uiso 1 1 calc R
C8 C 0.25608(6) 0.34132(17) 0.42273(6) 0.0267(3) Uani 1 1 d .
H8 H 0.2732 0.2684 0.4034 0.032 Uiso 1 1 calc R
C9 C 0.20477(5) 0.33095(15) 0.27740(6) 0.0190(3) Uani 1 1 d .
H9A H 0.1939 0.4359 0.2835 0.023 Uiso 1 1 calc R
H9B H 0.2426 0.3189 0.3023 0.023 Uiso 1 1 calc R
C10 C 0.15298(5) 0.33910(15) 0.16419(6) 0.0199(3) Uani 1 1 d .
C11 C 0.23623(5) 0.19810(15) 0.19560(7) 0.0227(3) Uani 1 1 d .
H11A H 0.2185 0.1435 0.1554 0.027 Uiso 1 1 calc R
H11B H 0.2473 0.1225 0.2305 0.027 Uiso 1 1 calc R
C12 C 0.28494(5) 0.28022(16) 0.18841(7) 0.0237(3) Uani 1 1 d .
H12A H 0.2759 0.3378 0.1477 0.028 Uiso 1 1 calc R
H12B H 0.2987 0.3519 0.2243 0.028 Uiso 1 1 calc R
C13 C 0.36988(6) 0.22831(18) 0.17672(8) 0.0322(3) Uani 1 1 d .
H13A H 0.3603 0.2742 0.1340 0.048 Uiso 1 1 calc R
H13B H 0.3957 0.1466 0.1790 0.048 Uiso 1 1 calc R
H13C H 0.3857 0.3055 0.2089 0.048 Uiso 1 1 calc R
C14 C 0.11388(5) 0.44173(15) 0.18469(6) 0.0184(3) Uani 1 1 d .
H14A H 0.1021 0.3906 0.2186 0.022 Uiso 1 1 calc R
H14B H 0.1321 0.5369 0.2028 0.022 Uiso 1 1 calc R
C15 C 0.02363(5) 0.38760(14) 0.11400(6) 0.0178(2) Uani 1 1 d .
C16 C 0.07640(6) 0.58981(16) 0.08536(7) 0.0248(2) Uani 1 1 d .
H16A H 0.1017 0.5483 0.0637 0.030 Uiso 1 1 calc R
H16B H 0.0422 0.6096 0.0523 0.030 Uiso 1 1 calc R
C17 C 0.09759(5) 0.73317(16) 0.11727(7) 0.0248(2) Uani 1 1 d .
C18 C 0.11577(6) 0.84708(18) 0.14353(8) 0.0345(4) Uani 1 1 d .
H18 H 0.1303 0.9383 0.1646 0.041 Uiso 1 1 calc R
C19 C 0.02151(5) 0.25857(15) 0.16044(6) 0.0184(3) Uani 1 1 d .
H19A H 0.0509 0.1864 0.1627 0.022 Uiso 1 1 calc R
H19B H 0.0266 0.3007 0.2039 0.022 Uiso 1 1 calc R
C20 C -0.03441(5) 0.03981(15) 0.10378(6) 0.0184(3) Uani 1 1 d .
C21 C -0.05247(5) 0.04329(16) 0.03731(6) 0.0232(3) Uani 1 1 d .
H21 H -0.0577 0.1374 0.0152 0.028 Uiso 1 1 calc R
C22 C -0.06279(6) -0.09210(17) 0.00351(7) 0.0281(3) Uani 1 1 d .
H22 H -0.0758 -0.0907 -0.0419 0.034 Uiso 1 1 calc R
C23 C -0.05414(6) -0.22893(17) 0.03576(7) 0.0287(3) Uani 1 1 d .
H23 H -0.0619 -0.3212 0.0125 0.034 Uiso 1 1 calc R
C24 C -0.03420(6) -0.23168(17) 0.10202(7) 0.0285(3) Uani 1 1 d .
H24 H -0.0272 -0.3259 0.1240 0.034 Uiso 1 1 calc R
C25 C -0.02451(5) -0.09694(16) 0.13630(7) 0.0235(3) Uani 1 1 d .
H25 H -0.0112 -0.0985 0.1817 0.028 Uiso 1 1 calc R
C26 C 0.07258(5) 0.24471(15) 0.35004(6) 0.0180(2) Uani 1 1 d .
O6 O 0.0000 0.5959(4) 0.2500 0.0315(13) Uani 0.438(7) 2 d SP
H6O H 0.0245(18) 0.538(5) 0.275(2) 0.040(12) Uiso 0.438(7) 1 d P

loop_
_atom_site_aniso_label
_atom_site_aniso_U_11
_atom_site_aniso_U_22
_atom_site_aniso_U_33
_atom_site_aniso_U_23
_atom_site_aniso_U_13
_atom_site_aniso_U_12
O1 0.0226(5) 0.0188(5) 0.0282(5) -0.0014(4) 0.0048(4) -0.0038(4)
O2 0.0302(5) 0.0358(6) 0.0231(5) -0.0092(4) 0.0051(4) 0.0042(4)
O3 0.0220(5) 0.0221(5) 0.0476(6) 0.0065(5) 0.0175(5) 0.0036(4)
O4 0.0208(5) 0.0241(5) 0.0187(4) 0.0005(4) 0.0003(4) -0.0011(4)
O5 0.0206(4) 0.0214(5) 0.0224(5) 0.0059(4) 0.0049(4) -0.0003(4)
N1 0.0149(5) 0.0206(6) 0.0229(5) 0.0031(4) 0.0041(4) -0.0014(4)
N2 0.0165(5) 0.0213(6) 0.0219(5) -0.0030(4) 0.0065(4) 0.0013(4)
N3 0.0170(5) 0.0200(6) 0.0189(5) 0.0028(4) 0.0028(4) -0.0003(4)
N4 0.0166(5) 0.0168(5) 0.0200(5) -0.0033(4) 0.0054(4) -0.0018(4)
C1 0.0148(6) 0.0160(6) 0.0253(6) 0.0027(5) 0.0046(5) 0.0032(5)
C2 0.0163(6) 0.0218(7) 0.0251(6) 0.0063(5) 0.0060(5) -0.0001(5)
C3 0.0220(6) 0.0229(7) 0.0197(6) 0.0050(5) 0.0010(5) -0.0036(5)
C4 0.0314(8) 0.0286(8) 0.0250(7) 0.0016(6) 0.0049(6) -0.0006(6)
C5 0.0497(10) 0.0322(9) 0.0266(7) -0.0029(6) 0.0042(7) -0.0024(7)
C6 0.0499(10) 0.0361(9) 0.0254(7) 0.0001(7) -0.0028(7) -0.0161(8)
C7 0.0292(8) 0.0464(10) 0.0228(7) 0.0112(7) -0.0040(6) -0.0128(7)
C8 0.0231(7) 0.0335(8) 0.0208(6) 0.0069(6) 0.0022(5) -0.0036(6)
C9 0.0158(6) 0.0195(6) 0.0215(6) -0.0002(5) 0.0050(5) -0.0011(5)
C10 0.0182(6) 0.0191(6) 0.0231(6) -0.0025(5) 0.0071(5) -0.0019(5)
C11 0.0200(6) 0.0201(7) 0.0300(7) -0.0014(5) 0.0103(5) 0.0029(5)
C12 0.0209(6) 0.0217(7) 0.0306(7) 0.0025(5) 0.0109(6) 0.0032(5)
C13 0.0233(7) 0.0286(8) 0.0499(9) 0.0047(7) 0.0189(7) 0.0002(6)
C14 0.0158(6) 0.0191(6) 0.0191(6) -0.0004(5) 0.0031(5) -0.0004(5)
C15 0.0181(6) 0.0181(6) 0.0176(6) -0.0023(5) 0.0058(5) 0.0015(5)
C16 0.0229(5) 0.0260(5) 0.0247(5) 0.0062(4) 0.0052(4) -0.0019(4)
C17 0.0229(5) 0.0260(5) 0.0247(5) 0.0062(4) 0.0052(4) -0.0019(4)
C18 0.0295(8) 0.0262(8) 0.0422(9) 0.0046(7) 0.0018(7) -0.0037(6)
C19 0.0153(6) 0.0189(6) 0.0199(6) -0.0003(5) 0.0033(5) -0.0009(5)
C20 0.0157(6) 0.0171(6) 0.0237(6) -0.0034(5) 0.0076(5) -0.0005(5)
C21 0.0237(7) 0.0237(7) 0.0234(6) -0.0020(5) 0.0088(5) -0.0004(5)
C22 0.0284(7) 0.0310(8) 0.0260(7) -0.0091(6) 0.0095(6) -0.0018(6)
C23 0.0265(7) 0.0243(7) 0.0383(8) -0.0116(6) 0.0142(6) -0.0027(6)
C24 0.0288(7) 0.0200(7) 0.0412(8) -0.0003(6) 0.0171(6) 0.0027(6)
C25 0.0229(6) 0.0229(7) 0.0262(7) -0.0008(5) 0.0094(5) 0.0024(5)
C26 0.0175(6) 0.0187(6) 0.0172(6) 0.0006(5) 0.0041(5) 0.0000(5)
O6 0.028(2) 0.026(2) 0.031(2) 0.000 -0.0055(15) 0.000

loop_
_atom_type_symbol
_atom_type_description
_atom_type_scat_dispersion_real
_atom_type_scat_dispersion_imag
_atom_type_scat_source
C C 0.0033 0.0016 'International Tables Vol C Tables 4.2.6.8 and 6.1.1.4'
H H 0.0000 0.0000 'International Tables Vol C Tables 4.2.6.8 and 6.1.1.4'
N N 0.0061 0.0033 'International Tables Vol C Tables 4.2.6.8 and 6.1.1.4'
O O 0.0106 0.0060 'International Tables Vol C Tables 4.2.6.8 and 6.1.1.4'

loop_
_geom_angle_atom_site_label_1
_geom_angle_atom_site_label_2
_geom_angle_atom_site_label_3
_geom_angle
_geom_angle_site_symmetry_1
_geom_angle_site_symmetry_3
C12 O3 C13 112.90(11) . .
C1 N1 C3 124.75(11) . .
C1 N1 C2 115.87(11) . .
C3 N1 C2 118.21(11) . .
C10 N2 C9 121.51(10) . .
C10 N2 C11 119.38(11) . .
C9 N2 C11 116.12(10) . .
C15 N3 C14 122.74(11) . .
C15 N3 C16 119.23(10) . .
C14 N3 C16 115.95(10) . .
C26 N4 C20 120.26(10) 2 .
C26 N4 C19 118.64(10) 2 .
C20 N4 C19 120.82(10) . .
O1 C1 N1 121.51(12) . .
O1 C1 C9 120.74(11) . .
N1 C1 C9 117.57(11) . .
N1 C2 C26 111.44(10) . .
N1 C2 H2A 109.3 . .
C26 C2 H2A 109.3 . .
N1 C2 H2B 109.3 . .
C26 C2 H2B 109.3 . .
H2A C2 H2B 108.0 . .
C8 C3 C4 119.95(13) . .
C8 C3 N1 120.03(13) . .
C4 C3 N1 119.93(12) . .
C5 C4 C3 119.90(15) . .
C5 C4 H4 120.1 . .
C3 C4 H4 120.1 . .
C6 C5 C4 119.81(16) . .
C6 C5 H5 120.1 . .
C4 C5 H5 120.1 . .
C7 C6 C5 120.45(15) . .
C7 C6 H6 119.8 . .
C5 C6 H6 119.8 . .
C6 C7 C8 120.24(15) . .
C6 C7 H7 119.9 . .
C8 C7 H7 119.9 . .
C3 C8 C7 119.44(15) . .
C3 C8 H8 120.3 . .
C7 C8 H8 120.3 . .
N2 C9 C1 110.84(10) . .
N2 C9 H9A 109.5 . .
C1 C9 H9A 109.5 . .
N2 C9 H9B 109.5 . .
C1 C9 H9B 109.5 . .
H9A C9 H9B 108.1 . .
O2 C10 N2 122.59(12) . .
O2 C10 C14 121.14(12) . .
N2 C10 C14 116.23(11) . .
N2 C11 C12 110.55(11) . .
N2 C11 H11A 109.5 . .
C12 C11 H11A 109.5 . .
N2 C11 H11B 109.5 . .
C12 C11 H11B 109.5 . .
H11A C11 H11B 108.1 . .
O3 C12 C11 106.76(11) . .
O3 C12 H12A 110.4 . .
C11 C12 H12A 110.4 . .
O3 C12 H12B 110.4 . .
C11 C12 H12B 110.4 . .
H12A C12 H12B 108.6 . .
O3 C13 H13A 109.5 . .
O3 C13 H13B 109.5 . .
H13A C13 H13B 109.5 . .
O3 C13 H13C 109.5 . .
H13A C13 H13C 109.5 . .
H13B C13 H13C 109.5 . .
N3 C14 C10 111.43(10) . .
N3 C14 H14A 109.3 . .
C10 C14 H14A 109.3 . .
N3 C14 H14B 109.3 . .
C10 C14 H14B 109.3 . .
H14A C14 H14B 108.0 . .
O4 C15 N3 123.05(12) . .
O4 C15 C19 120.92(11) . .
N3 C15 C19 116.02(10) . .
C17 C16 N3 111.68(11) . .
C17 C16 H16A 109.3 . .
N3 C16 H16A 109.3 . .
C17 C16 H16B 109.3 . .
N3 C16 H16B 109.3 . .
H16A C16 H16B 107.9 . .
C18 C17 C16 178.49(16) . .
C17 C18 H18 180.0 . .
N4 C19 C15 111.11(10) . .
N4 C19 H19A 109.4 . .
C15 C19 H19A 109.4 . .
N4 C19 H19B 109.4 . .
C15 C19 H19B 109.4 . .
H19A C19 H19B 108.0 . .
C25 C20 C21 120.66(12) . .
C25 C20 N4 119.17(11) . .
C21 C20 N4 120.03(12) . .
C20 C21 C22 119.35(13) . .
C20 C21 H21 120.3 . .
C22 C21 H21 120.3 . .
C23 C22 C21 120.22(13) . .
C23 C22 H22 119.9 . .
C21 C22 H22 119.9 . .
C22 C23 C24 120.13(13) . .
C22 C23 H23 119.9 . .
C24 C23 H23 119.9 . .
C23 C24 C25 120.06(14) . .
C23 C24 H24 120.0 . .
C25 C24 H24 120.0 . .
C20 C25 C24 119.51(13) . .
C20 C25 H25 120.2 . .
C24 C25 H25 120.2 . .
O5 C26 N4 122.96(12) . 2
O5 C26 C2 121.78(11) . .
N4 C26 C2 115.26(11) 2 .

loop_
_geom_bond_atom_site_label_1
_geom_bond_atom_site_label_2
_geom_bond_distance
_geom_bond_site_symmetry_2
O1 C1 1.2275(16) .
O2 C10 1.2260(16) .
O3 C12 1.4106(16) .
O3 C13 1.4212(17) .
O4 C15 1.2227(15) .
O5 C26 1.2275(15) .
N1 C1 1.3612(17) .
N1 C3 1.4350(17) .
N1 C2 1.4519(16) .
N2 C10 1.3575(16) .
N2 C9 1.4494(16) .
N2 C11 1.4599(16) .
N3 C15 1.3639(16) .
N3 C14 1.4471(16) .
N3 C16 1.4732(16) .
N4 C26 1.3518(16) 2
N4 C20 1.4426(16) .
N4 C19 1.4559(16) .
C1 C9 1.5319(18) .
C2 C26 1.5338(17) .
C2 H2A 0.9900 .
C2 H2B 0.9900 .
C3 C8 1.3940(19) .
C3 C4 1.394(2) .
C4 C5 1.391(2) .
C4 H4 0.9500 .
C5 C6 1.388(3) .
C5 H5 0.9500 .
C6 C7 1.377(3) .
C6 H6 0.9500 .
C7 C8 1.396(2) .
C7 H7 0.9500 .
C8 H8 0.9500 .
C9 H9A 0.9900 .
C9 H9B 0.9900 .
C10 C14 1.5294(17) .
C11 C12 1.5165(18) .
C11 H11A 0.9900 .
C11 H11B 0.9900 .
C12 H12A 0.9900 .
C12 H12B 0.9900 .
C13 H13A 0.9800 .
C13 H13B 0.9800 .
C13 H13C 0.9800 .
C14 H14A 0.9900 .
C14 H14B 0.9900 .
C15 C19 1.5358(18) .
C16 C17 1.473(2) .
C16 H16A 0.9900 .
C16 H16B 0.9900 .
C17 C18 1.186(2) .
C18 H18 0.9500 .
C19 H19A 0.9900 .
C19 H19B 0.9900 .
C20 C25 1.3855(19) .
C20 C21 1.3886(18) .
C21 C22 1.3887(19) .
C21 H21 0.9500 .
C22 C23 1.383(2) .
C22 H22 0.9500 .
C23 C24 1.387(2) .
C23 H23 0.9500 .
C24 C25 1.388(2) .
C24 H24 0.9500 .
C25 H25 0.9500 .
C26 N4 1.3517(16) 2
O6 H6O 0.87(5) .
